data_4115858
loop_
_publ_author_name
'Axel Herzog'
'Carolyn B. Knobler'
'M. Frederick Hawthorne'

_publ_contact_author
;
Hawthorne, M. F.,
Department of Chemistry and Biochemistry,
University of California,
Los Angeles, CA 90095-1569.  U. S. A.
;
_publ_contact_author_email mfh@chem.ucla.edu
_publ_contact_author_fax 310-825-5490
_publ_contact_author_phone 310-825-7378
_publ_section_title
;
 Synthesis, Structure, and Reactivity of
 closo-2,3,4,5,6,7,8,9,10,11-Decahydroxy-1,12-bis(sulfonic
 acid)-1,12-dicarbadodecaborane(12)
;
_journal_name_full 'Journal of the American Chemical Society'
_journal_page_first 12791
_journal_page_last 12797
_journal_paper_doi 10.1021/ja011917g
_journal_volume 123
_journal_year 2001
_chemical_formula_moiety '(H2O)6 C2 (SO3)2 B10 (OH)10 (H2)'
_chemical_formula_sum 'C2 H24 B10 O22 S2'
_chemical_formula_weight 572.43
_chemical_name_common
;
bis hydronium salt of closo-B-decahydroxy-1,12-bis(sulfonic acid)-p-carborane
;
_chemical_name_systematic
; 
 Closo-2,3,4,5,6,7,8,9,10,11-decahydroxy-1,12-bis(sulfonic acid)-
1,12-dicarbadodecaborane(12) 
;
_chemical_temperature_decomposition 503
_space_group_IT_number 2
_symmetry_cell_setting triclinic
_symmetry_space_group_name_Hall '-P 1'
_symmetry_space_group_name_H-M 'P -1'
_atom_sites_solution_hydrogens geom
_atom_sites_solution_primary direct
_atom_sites_solution_secondary difmap
_audit_creation_method SHELXL-97
_cell_angle_alpha 77.594(4)
_cell_angle_beta 73.677(3)
_cell_angle_gamma 68.076(3)
_cell_formula_units_Z 1
_cell_length_a 7.4735(14)
_cell_length_b 7.9376(15)
_cell_length_c 9.5097(18)
_cell_measurement_reflns_used 1003
_cell_measurement_temperature 298(2)
_cell_measurement_theta_max 28.20
_cell_measurement_theta_min 3.02
_cell_volume 498.40(16)
_computing_cell_refinement 'Bruker software'
_computing_data_collection 'Bruker software'
_computing_data_reduction 'Bruker software '
_computing_molecular_graphics 'Bruker software'
_computing_publication_material 'Bruker software'
_computing_structure_refinement 'SHELXL-97 (Sheldrick, 1997)'
_computing_structure_solution 'SHELXS-97 (Sheldrick, 1990)'
_diffrn_ambient_temperature 100(2)
_diffrn_measured_fraction_theta_full 0.914
_diffrn_measured_fraction_theta_max 0.914
_diffrn_measurement_device_type 'Bruker Smart ccd'
_diffrn_measurement_method 'phi and omega scans'
_diffrn_radiation_monochromator graphite
_diffrn_radiation_source 'fine-focus sealed tube'
_diffrn_radiation_type MoK\a
_diffrn_radiation_wavelength 0.71073
_diffrn_reflns_av_R_equivalents 0.0355
_diffrn_reflns_av_sigmaI/netI 0.0228
_diffrn_reflns_limit_h_max 9
_diffrn_reflns_limit_h_min -9
_diffrn_reflns_limit_k_max 10
_diffrn_reflns_limit_k_min -10
_diffrn_reflns_limit_l_max 8
_diffrn_reflns_limit_l_min -12
_diffrn_reflns_number 3290
_diffrn_reflns_theta_full 28.28
_diffrn_reflns_theta_max 28.28
_diffrn_reflns_theta_min 2.25
_exptl_absorpt_coefficient_mu 0.378
_exptl_absorpt_correction_type none
_exptl_crystal_colour colorless
_exptl_crystal_density_diffrn 1.907
_exptl_crystal_description parallelepiped
_exptl_crystal_F_000 294
_exptl_crystal_size_max 0.5
_exptl_crystal_size_mid 0.45
_exptl_crystal_size_min 0.35
_refine_diff_density_max 0.459
_refine_diff_density_min -0.535
_refine_diff_density_rms 0.071
_refine_ls_extinction_method none
_refine_ls_goodness_of_fit_ref 1.058
_refine_ls_hydrogen_treatment mixed
_refine_ls_matrix_type full
_refine_ls_number_parameters 199
_refine_ls_number_reflns 2276
_refine_ls_number_restraints 0
_refine_ls_restrained_S_all 1.058
_refine_ls_R_factor_all 0.0301
_refine_ls_R_factor_gt 0.0296
_refine_ls_shift/su_max 0.009
_refine_ls_shift/su_mean 0.001
_refine_ls_structure_factor_coef Fsqd
_refine_ls_weighting_details 'calc w=1/[\s^2^(Fo^2^)+(0.0444P)^2^+0.3617P] where P=(Fo^2^+2Fc^2^)/3'
_refine_ls_weighting_scheme calc
_refine_ls_wR_factor_gt 0.0810
_refine_ls_wR_factor_ref 0.0813
_reflns_number_gt 2220
_reflns_number_total 2276
_reflns_threshold_expression >2sigma(I)
_cod_data_source_file ja011917g_3.cif
_cod_data_source_block compound15(H2O)6
_cod_database_code 4115858

loop_
_symmetry_equiv_pos_as_xyz
'x, y, z'
'-x, -y, -z'

loop_
_atom_site_label
_atom_site_type_symbol
_atom_site_fract_x
_atom_site_fract_y
_atom_site_fract_z
_atom_site_U_iso_or_equiv
_atom_site_adp_type
_atom_site_occupancy
_atom_site_symmetry_multiplicity
_atom_site_calc_flag
C1 C 0.15805(18) 0.35828(17) 0.40178(13) 0.0078(2) Uani 1 1 d
B2 B 0.0003(2) 0.54583(19) 0.31530(16) 0.0088(3) Uani 1 1 d
O2 O -0.00620(15) 0.57028(13) 0.16669(11) 0.0116(2) Uani 1 1 d
H2 H 0.099(3) 0.545(3) 0.110(2) 0.015 Uiso 1 1 d
B3 B -0.0853(2) 0.36207(19) 0.43624(16) 0.0086(3) Uani 1 1 d
O3 O -0.14787(14) 0.26366(13) 0.36777(11) 0.0110(2) Uani 1 1 d
H3 H -0.098(3) 0.159(3) 0.373(2) 0.014 Uiso 1 1 d
B4 B 0.0552(2) 0.27296(19) 0.58070(16) 0.0088(3) Uani 1 1 d
O4 O 0.11232(15) 0.08870(13) 0.63382(11) 0.0114(2) Uani 1 1 d
H4 H 0.223(3) 0.051(3) 0.641(2) 0.015 Uiso 1 1 d
B5 B 0.2243(2) 0.40326(19) 0.54683(16) 0.0087(3) Uani 1 1 d
O5 O 0.40951(15) 0.31972(14) 0.58253(11) 0.0109(2) Uani 1 1 d
H5 H 0.472(3) 0.257(3) 0.531(2) 0.014 Uiso 1 1 d
B6 B 0.1906(2) 0.57307(19) 0.38283(16) 0.0086(3) Uani 1 1 d
O6 O 0.35057(14) 0.61175(13) 0.28192(10) 0.0108(2) Uani 1 1 d
H6 H 0.422(3) 0.630(3) 0.316(2) 0.014 Uiso 1 1 d
S1 S 0.34278(4) 0.18718(4) 0.28817(3) 0.00907(11) Uani 1 1 d
O1S O 0.26166(15) 0.04537(13) 0.30009(11) 0.0146(2) Uani 1 1 d
O2S O 0.37086(15) 0.28834(13) 0.14021(11) 0.0134(2) Uani 1 1 d
O3S O 0.51673(14) 0.13115(14) 0.34985(11) 0.0139(2) Uani 1 1 d
O1C O 0.29179(18) 0.15502(16) 0.93933(12) 0.0193(2) Uani 1 1 d
H1C1 H 0.319(3) 0.193(3) 0.999(3) 0.025 Uiso 1 1 d
H1C2 H 0.206(3) 0.242(3) 0.903(3) 0.025 Uiso 1 1 d
H1C3 H 0.247(3) 0.024(3) 1.005(2) 0.025 Uiso 1 1 d
O1W O 0.26816(17) 0.62005(15) 0.90519(12) 0.0161(2) Uani 1 1 d
H1W1 H 0.378(4) 0.585(3) 0.882(2) 0.021 Uiso 1 1 d
H1W2 H 0.226(3) 0.648(3) 0.835(3) 0.021 Uiso 1 1 d
O2W O 0.19921(18) 0.88795(17) 0.05828(13) 0.0224(2) Uani 1 1 d
H2W1 H 0.248(3) 0.836(3) 0.133(3) 0.029 Uiso 1 1 d
H2W2 H 0.224(3) 0.810(3) 0.003(3) 0.029 Uiso 1 1 d

loop_
_atom_site_aniso_label
_atom_site_aniso_U_11
_atom_site_aniso_U_22
_atom_site_aniso_U_33
_atom_site_aniso_U_23
_atom_site_aniso_U_13
_atom_site_aniso_U_12
C1 0.0075(5) 0.0066(5) 0.0091(5) -0.0009(4) -0.0023(4) -0.0019(4)
B2 0.0083(6) 0.0072(6) 0.0109(6) 0.0002(5) -0.0033(5) -0.0023(5)
O2 0.0112(5) 0.0127(5) 0.0097(4) -0.0002(3) -0.0024(3) -0.0034(4)
B3 0.0080(6) 0.0067(6) 0.0109(6) 0.0001(5) -0.0027(5) -0.0026(5)
O3 0.0127(5) 0.0065(4) 0.0150(5) -0.0010(3) -0.0057(3) -0.0028(4)
B4 0.0088(6) 0.0079(6) 0.0099(6) 0.0002(5) -0.0025(5) -0.0035(5)
O4 0.0101(5) 0.0074(4) 0.0161(5) 0.0015(3) -0.0054(4) -0.0023(3)
B5 0.0093(6) 0.0073(6) 0.0097(6) 0.0000(5) -0.0030(5) -0.0027(5)
O5 0.0091(4) 0.0099(4) 0.0134(5) -0.0032(3) -0.0039(3) -0.0007(3)
B6 0.0083(6) 0.0075(6) 0.0100(6) 0.0002(5) -0.0024(5) -0.0032(5)
O6 0.0102(4) 0.0131(5) 0.0108(4) -0.0003(3) -0.0027(3) -0.0061(4)
S1 0.00875(17) 0.00777(17) 0.01020(17) -0.00145(11) -0.00250(11) -0.00176(12)
O1S 0.0147(5) 0.0107(4) 0.0190(5) -0.0044(4) -0.0018(4) -0.0049(4)
O2S 0.0153(5) 0.0132(5) 0.0101(4) -0.0007(4) -0.0016(4) -0.0043(4)
O3S 0.0104(5) 0.0144(5) 0.0160(5) -0.0045(4) -0.0058(4) 0.0005(4)
O1C 0.0227(6) 0.0197(5) 0.0159(5) -0.0011(4) -0.0091(4) -0.0045(4)
O1W 0.0141(5) 0.0216(5) 0.0131(5) 0.0009(4) -0.0041(4) -0.0074(4)
O2W 0.0273(6) 0.0283(6) 0.0151(5) -0.0004(5) -0.0061(4) -0.0133(5)

loop_
_atom_type_symbol
_atom_type_description
_atom_type_scat_dispersion_real
_atom_type_scat_dispersion_imag
_atom_type_scat_source
C C 0.0033 0.0016 'International Tables Vol C Tables 4.2.6.8 and 6.1.1.4'
H H 0.0000 0.0000 'International Tables Vol C Tables 4.2.6.8 and 6.1.1.4'
B B 0.0013 0.0007 'International Tables Vol C Tables 4.2.6.8 and 6.1.1.4'
O O 0.0106 0.0060 'International Tables Vol C Tables 4.2.6.8 and 6.1.1.4'
S S 0.1246 0.1234 'International Tables Vol C Tables 4.2.6.8 and 6.1.1.4'

loop_
_geom_angle_atom_site_label_1
_geom_angle_atom_site_label_2
_geom_angle_atom_site_label_3
_geom_angle
_geom_angle_site_symmetry_1
_geom_angle_site_symmetry_3
B2 C1 B5 114.91(10) . .
B2 C1 B3 64.34(8) . .
B5 C1 B3 115.46(10) . .
B2 C1 B4 116.36(9) . .
B5 C1 B4 63.42(8) . .
B3 C1 B4 62.71(8) . .
B2 C1 B6 62.27(8) . .
B5 C1 B6 63.16(8) . .
B3 C1 B6 116.29(9) . .
B4 C1 B6 116.48(9) . .
B2 C1 S1 117.70(8) . .
B5 C1 S1 117.57(8) . .
B3 C1 S1 115.99(8) . .
B4 C1 S1 115.60(8) . .
B6 C1 S1 118.00(8) . .
O2 B2 C1 125.11(11) . .
O2 B2 B4 124.32(11) . 2_566
C1 B2 B4 104.78(10) . 2_566
O2 B2 B5 119.87(11) . 2_566
C1 B2 B5 102.98(9) . 2_566
B4 B2 B5 62.12(8) 2_566 2_566
O2 B2 B6 124.89(11) . .
C1 B2 B6 60.11(8) . .
B4 B2 B6 59.13(8) 2_566 .
B5 B2 B6 108.78(10) 2_566 .
O2 B2 B3 116.88(11) . .
C1 B2 B3 58.24(7) . .
B4 B2 B3 109.18(10) 2_566 .
B5 B2 B3 58.58(8) 2_566 .
B6 B2 B3 109.45(10) . .
O3 B3 C1 124.54(11) . .
O3 B3 B6 126.33(11) . 2_566
C1 B3 B6 103.94(10) . 2_566
O3 B3 B5 119.58(11) . 2_566
C1 B3 B5 102.57(9) . 2_566
B6 B3 B5 62.21(8) 2_566 2_566
O3 B3 B4 127.01(11) . .
C1 B3 B4 59.09(8) . .
B6 B3 B4 58.87(8) 2_566 .
B5 B3 B4 108.15(10) 2_566 .
O3 B3 B2 115.64(11) . .
C1 B3 B2 57.42(7) . .
B6 B3 B2 108.82(10) 2_566 .
B5 B3 B2 58.87(8) 2_566 .
B4 B3 B2 107.66(9) . .
O4 B4 C1 122.81(11) . .
O4 B4 B6 124.67(11) . 2_566
C1 B4 B6 103.55(9) . 2_566
O4 B4 B2 125.31(11) . 2_566
C1 B4 B2 102.73(9) . 2_566
B6 B4 B2 61.46(8) 2_566 2_566
O4 B4 B3 120.89(11) . .
C1 B4 B3 58.20(8) . .
B6 B4 B3 59.25(8) 2_566 .
B2 B4 B3 107.70(10) 2_566 .
O4 B4 B5 120.95(11) . .
C1 B4 B5 57.53(7) . .
B6 B4 B5 108.28(10) 2_566 .
B2 B4 B5 59.16(8) 2_566 .
B3 B4 B5 106.86(9) . .
O5 B5 C1 125.09(11) . .
O5 B5 B3 122.13(11) . 2_566
C1 B5 B3 104.32(10) . 2_566
O5 B5 B2 122.21(11) . 2_566
C1 B5 B2 103.56(10) . 2_566
B3 B5 B2 62.55(8) 2_566 2_566
O5 B5 B4 120.23(11) . .
C1 B5 B4 59.05(8) . .
B3 B5 B4 109.63(10) 2_566 .
B2 B5 B4 58.72(8) 2_566 .
O5 B5 B6 121.01(11) . .
C1 B5 B6 59.55(8) . .
B3 B5 B6 58.87(8) 2_566 .
B2 B5 B6 109.10(10) 2_566 .
B4 B5 B6 109.85(10) . .
O6 B6 B4 125.53(11) . 2_566
O6 B6 C1 121.29(11) . .
B4 B6 C1 103.09(9) 2_566 .
O6 B6 B3 127.10(11) . 2_566
B4 B6 B3 61.87(8) 2_566 2_566
C1 B6 B3 102.62(9) . 2_566
O6 B6 B2 119.36(11) . .
B4 B6 B2 59.41(8) 2_566 .
C1 B6 B2 57.62(7) . .
B3 B6 B2 108.14(10) 2_566 .
O6 B6 B5 121.65(11) . .
B4 B6 B5 107.92(10) 2_566 .
C1 B6 B5 57.30(7) . .
B3 B6 B5 58.92(8) 2_566 .
B2 B6 B5 106.18(10) . .
O1S S1 O3S 114.84(6) . .
O1S S1 O2S 113.97(6) . .
O3S S1 O2S 112.02(6) . .
O1S S1 C1 106.74(6) . .
O3S S1 C1 104.02(6) . .
O2S S1 C1 103.94(6) . .

loop_
_geom_bond_atom_site_label_1
_geom_bond_atom_site_label_2
_geom_bond_distance
_geom_bond_site_symmetry_2
C1 B2 1.7294(18) .
C1 B5 1.7329(19) .
C1 B3 1.7450(19) .
C1 B4 1.7615(19) .
C1 B6 1.7753(19) .
C1 S1 1.8192(13) .
B2 O2 1.3968(17) .
B2 B4 1.776(2) 2_566
B2 B5 1.784(2) 2_566
B2 B6 1.813(2) .
B2 B3 1.850(2) .
B3 O3 1.3839(17) .
B3 B6 1.778(2) 2_566
B3 B5 1.779(2) 2_566
B3 B4 1.825(2) .
B4 O4 1.3834(16) .
B4 B6 1.771(2) 2_566
B4 B2 1.776(2) 2_566
B4 B5 1.837(2) .
B5 O5 1.3974(17) .
B5 B3 1.779(2) 2_566
B5 B2 1.784(2) 2_566
B5 B6 1.838(2) .
B6 O6 1.3953(16) .
B6 B4 1.771(2) 2_566
B6 B3 1.778(2) 2_566
S1 O1S 1.4365(10) .
S1 O3S 1.4550(10) .
S1 O2S 1.4639(10) .

loop_
_geom_hbond_atom_site_label_D
_geom_hbond_atom_site_label_H
_geom_hbond_atom_site_label_A
_geom_hbond_distance_DH
_geom_hbond_distance_HA
_geom_hbond_distance_DA
_geom_hbond_angle_DHA
_geom_hbond_site_symmetry_A
O2 H2 O1W 0.80(2) 2.10(2) 2.8037(15) 146.5(19) 1_554
O3 H3 O4 0.77(2) 2.02(2) 2.7119(15) 148(2) 2_556
O4 H4 O3S 0.78(2) 1.96(2) 2.6959(14) 157(2) 2_656
O5 H5 O3S 0.71(2) 2.06(2) 2.7035(15) 150(2) .
O6 H6 O5 0.77(2) 1.97(2) 2.7389(14) 176(2) 2_666
O1C H1C1 O2S 0.80(3) 1.86(3) 2.6624(16) 177(2) 1_556
O1C H1C2 O2 0.83(2) 1.83(2) 2.6676(16) 176(2) 2_566
O1C H1C3 O2W 1.20(2) 1.22(2) 2.4243(17) 173(2) 1_546
O1W H1W1 O2S 0.74(2) 2.39(2) 2.9442(16) 133(2) 2_666
O1W H1W1 O6 0.74(2) 2.42(2) 3.0516(15) 143(2) 2_666
O1W H1W2 O3 0.77(2) 2.07(2) 2.8391(15) 172(2) 2_566
O2W H2W1 O6 0.85(3) 2.07(2) 2.8471(16) 153(2) .
O2W H2W2 O1W 0.83(3) 1.82(3) 2.6452(18) 172(2) 1_554

loop_
_geom_torsion_atom_site_label_1
_geom_torsion_atom_site_label_2
_geom_torsion_atom_site_label_3
_geom_torsion_atom_site_label_4
_geom_torsion
_geom_torsion_site_symmetry_1
_geom_torsion_site_symmetry_4
B5 C1 B2 O2 149.97(12) . .
B3 C1 B2 O2 -102.40(14) . .
B4 C1 B2 O2 -138.72(12) . .
B6 C1 B2 O2 113.72(14) . .
S1 C1 B2 O2 4.87(17) . .
B5 C1 B2 B4 -3.96(13) . 2_566
B3 C1 B2 B4 103.66(10) . 2_566
B4 C1 B2 B4 67.35(13) . 2_566
B6 C1 B2 B4 -40.21(9) . 2_566
S1 C1 B2 B4 -149.06(8) . 2_566
B5 C1 B2 B5 -68.15(13) . 2_566
B3 C1 B2 B5 39.48(9) . 2_566
B4 C1 B2 B5 3.16(13) . 2_566
B6 C1 B2 B5 -104.39(10) . 2_566
S1 C1 B2 B5 146.75(8) . 2_566
B5 C1 B2 B6 36.25(10) . .
B3 C1 B2 B6 143.87(10) . .
B4 C1 B2 B6 107.56(11) . .
S1 C1 B2 B6 -108.85(10) . .
B5 C1 B2 B3 -107.63(11) . .
B4 C1 B2 B3 -36.31(10) . .
B6 C1 B2 B3 -143.87(10) . .
S1 C1 B2 B3 107.27(10) . .
B2 C1 B3 O3 100.58(14) . .
B5 C1 B3 O3 -152.64(12) . .
B4 C1 B3 O3 -116.08(14) . .
B6 C1 B3 O3 136.18(12) . .
S1 C1 B3 O3 -9.27(16) . .
B2 C1 B3 B6 -103.64(10) . 2_566
B5 C1 B3 B6 3.14(13) . 2_566
B4 C1 B3 B6 39.69(9) . 2_566
B6 C1 B3 B6 -68.05(12) . 2_566
S1 C1 B3 B6 146.51(8) . 2_566
B2 C1 B3 B5 -39.55(9) . 2_566
B5 C1 B3 B5 67.23(13) . 2_566
B4 C1 B3 B5 103.79(10) . 2_566
B6 C1 B3 B5 -3.95(13) . 2_566
S1 C1 B3 B5 -149.39(8) . 2_566
B2 C1 B3 B4 -143.34(10) . .
B5 C1 B3 B4 -36.56(10) . .
B6 C1 B3 B4 -107.74(11) . .
S1 C1 B3 B4 106.82(9) . .
B5 C1 B3 B2 106.78(11) . .
B4 C1 B3 B2 143.34(10) . .
B6 C1 B3 B2 35.60(10) . .
S1 C1 B3 B2 -109.84(10) . .
O2 B2 B3 O3 0.31(16) . .
C1 B2 B3 O3 -116.08(12) . .
B4 B2 B3 O3 148.04(11) 2_566 .
B5 B2 B3 O3 110.47(12) 2_566 .
B6 B2 B3 O3 -148.91(11) . .
O2 B2 B3 C1 116.39(12) . .
B4 B2 B3 C1 -95.87(10) 2_566 .
B5 B2 B3 C1 -133.45(10) 2_566 .
B6 B2 B3 C1 -32.82(9) . .
O2 B2 B3 B6 -148.77(11) . 2_566
C1 B2 B3 B6 94.84(10) . 2_566
B4 B2 B3 B6 -1.04(13) 2_566 2_566
B5 B2 B3 B6 -38.61(9) 2_566 2_566
B6 B2 B3 B6 62.01(13) . 2_566
O2 B2 B3 B5 -110.16(12) . 2_566
C1 B2 B3 B5 133.45(10) . 2_566
B4 B2 B3 B5 37.58(10) 2_566 2_566
B6 B2 B3 B5 100.62(11) . 2_566
O2 B2 B3 B4 148.91(11) . .
C1 B2 B3 B4 32.52(9) . .
B4 B2 B3 B4 -63.35(13) 2_566 .
B5 B2 B3 B4 -100.93(11) 2_566 .
B6 B2 B3 B4 -0.30(13) . .
B2 C1 B4 O4 145.52(12) . .
B5 C1 B4 O4 -108.36(13) . .
B3 C1 B4 O4 108.60(13) . .
B6 C1 B4 O4 -143.95(12) . .
S1 C1 B4 O4 1.16(16) . .
B2 C1 B4 B6 -2.89(13) . 2_566
B5 C1 B4 B6 103.23(10) . 2_566
B3 C1 B4 B6 -39.80(9) . 2_566
B6 C1 B4 B6 67.64(13) . 2_566
S1 C1 B4 B6 -147.24(8) . 2_566
B2 C1 B4 B2 -66.18(13) . 2_566
B5 C1 B4 B2 39.94(9) . 2_566
B3 C1 B4 B2 -103.10(10) . 2_566
B6 C1 B4 B2 4.35(13) . 2_566
S1 C1 B4 B2 149.46(8) . 2_566
B2 C1 B4 B3 36.92(10) . .
B5 C1 B4 B3 143.04(10) . .
B6 C1 B4 B3 107.45(11) . .
S1 C1 B4 B3 -107.44(9) . .
B2 C1 B4 B5 -106.12(11) . .
B3 C1 B4 B5 -143.04(10) . .
B6 C1 B4 B5 -35.59(10) . .
S1 C1 B4 B5 109.52(10) . .
O3 B3 B4 O4 0.3(2) . .
C1 B3 B4 O4 -111.85(13) . .
B6 B3 B4 O4 114.55(13) 2_566 .
B5 B3 B4 O4 154.10(11) 2_566 .
B2 B3 B4 O4 -143.72(11) . .
O3 B3 B4 C1 112.10(14) . .
B6 B3 B4 C1 -133.61(10) 2_566 .
B5 B3 B4 C1 -94.06(10) 2_566 .
B2 B3 B4 C1 -31.87(9) . .
O3 B3 B4 B6 -114.30(15) . 2_566
C1 B3 B4 B6 133.61(10) . 2_566
B5 B3 B4 B6 39.55(9) 2_566 2_566
B2 B3 B4 B6 101.73(10) . 2_566
O3 B3 B4 B2 -153.64(12) . 2_566
C1 B3 B4 B2 94.26(10) . 2_566
B6 B3 B4 B2 -39.34(9) 2_566 2_566
B5 B3 B4 B2 0.21(13) 2_566 2_566
B2 B3 B4 B2 62.39(13) . 2_566
O3 B3 B4 B5 144.11(13) . .
C1 B3 B4 B5 32.01(9) . .
B6 B3 B4 B5 -101.59(10) 2_566 .
B5 B3 B4 B5 -62.05(13) 2_566 .
B2 B3 B4 B5 0.14(12) . .
B2 C1 B5 O5 -144.41(12) . .
B3 C1 B5 O5 143.51(12) . .
B4 C1 B5 O5 107.22(14) . .
B6 C1 B5 O5 -108.50(14) . .
S1 C1 B5 O5 0.73(17) . .
B2 C1 B5 B3 3.82(13) . 2_566
B3 C1 B5 B3 -68.26(13) . 2_566
B4 C1 B5 B3 -104.55(10) . 2_566
B6 C1 B5 B3 39.73(9) . 2_566
S1 C1 B5 B3 148.97(8) . 2_566
B2 C1 B5 B2 68.49(12) . 2_566
B3 C1 B5 B2 -3.59(13) . 2_566
B4 C1 B5 B2 -39.88(9) . 2_566
B6 C1 B5 B2 104.40(10) . 2_566
S1 C1 B5 B2 -146.36(8) . 2_566
B2 C1 B5 B4 108.37(11) . .
B3 C1 B5 B4 36.29(10) . .
B6 C1 B5 B4 144.28(10) . .
S1 C1 B5 B4 -106.49(10) . .
B2 C1 B5 B6 -35.91(10) . .
B3 C1 B5 B6 -107.99(11) . .
B4 C1 B5 B6 -144.28(10) . .
S1 C1 B5 B6 109.23(10) . .
O4 B4 B5 O5 -3.69(19) . .
C1 B4 B5 O5 -115.24(13) . .
B6 B4 B5 O5 150.03(11) 2_566 .
B2 B4 B5 O5 111.59(13) 2_566 .
B3 B4 B5 O5 -147.52(11) . .
O4 B4 B5 C1 111.55(13) . .
B6 B4 B5 C1 -94.73(10) 2_566 .
B2 B4 B5 C1 -133.17(10) 2_566 .
B3 B4 B5 C1 -32.28(9) . .
O4 B4 B5 B3 -153.15(11) . 2_566
C1 B4 B5 B3 95.30(10) . 2_566
B6 B4 B5 B3 0.57(13) 2_566 2_566
B2 B4 B5 B3 -37.87(10) 2_566 2_566
B3 B4 B5 B3 63.02(13) . 2_566
O4 B4 B5 B2 -115.27(14) . 2_566
C1 B4 B5 B2 133.17(10) . 2_566
B6 B4 B5 B2 38.45(9) 2_566 2_566
B3 B4 B5 B2 100.90(10) . 2_566
O4 B4 B5 B6 143.90(12) . .
C1 B4 B5 B6 32.35(9) . .
B6 B4 B5 B6 -62.38(13) 2_566 .
B2 B4 B5 B6 -100.82(11) 2_566 .
B3 B4 B5 B6 0.07(13) . .
B2 C1 B6 O6 -107.09(13) . .
B5 C1 B6 O6 109.85(13) . .
B3 C1 B6 O6 -143.44(12) . .
B4 C1 B6 O6 145.53(11) . .
S1 C1 B6 O6 1.28(16) . .
B2 C1 B6 B4 39.99(9) . 2_566
B5 C1 B6 B4 -103.06(10) . 2_566
B3 C1 B6 B4 3.64(13) . 2_566
B4 C1 B6 B4 -67.38(13) . 2_566
S1 C1 B6 B4 148.37(8) . 2_566
B2 C1 B6 B3 103.64(10) . 2_566
B5 C1 B6 B3 -39.42(9) . 2_566
B3 C1 B6 B3 67.29(13) . 2_566
B4 C1 B6 B3 -3.73(13) . 2_566
S1 C1 B6 B3 -147.99(8) . 2_566
B5 C1 B6 B2 -143.06(10) . .
B3 C1 B6 B2 -36.35(10) . .
B4 C1 B6 B2 -107.37(11) . .
S1 C1 B6 B2 108.38(10) . .
B2 C1 B6 B5 143.06(10) . .
B3 C1 B6 B5 106.71(11) . .
B4 C1 B6 B5 35.69(10) . .
S1 C1 B6 B5 -108.57(10) . .
O2 B2 B6 O6 -3.64(19) . .
C1 B2 B6 O6 110.43(13) . .
B4 B2 B6 O6 -116.23(13) 2_566 .
B5 B2 B6 O6 -155.09(11) 2_566 .
B3 B2 B6 O6 142.54(11) . .
O2 B2 B6 B4 112.59(14) . 2_566
C1 B2 B6 B4 -133.35(10) . 2_566
B5 B2 B6 B4 -38.87(9) 2_566 2_566
B3 B2 B6 B4 -101.23(11) . 2_566
O2 B2 B6 C1 -114.07(14) . .
B4 B2 B6 C1 133.35(10) 2_566 .
B5 B2 B6 C1 94.48(10) 2_566 .
B3 B2 B6 C1 32.12(9) . .
O2 B2 B6 B3 152.23(12) . 2_566
C1 B2 B6 B3 -93.70(10) . 2_566
B4 B2 B6 B3 39.64(9) 2_566 2_566
B5 B2 B6 B3 0.78(13) 2_566 2_566
B3 B2 B6 B3 -61.59(13) . 2_566
O2 B2 B6 B5 -145.84(12) . .
C1 B2 B6 B5 -31.78(9) . .
B4 B2 B6 B5 101.57(10) 2_566 .
B5 B2 B6 B5 62.70(12) 2_566 .
B3 B2 B6 B5 0.34(13) . .
O5 B5 B6 O6 5.91(19) . .
C1 B5 B6 O6 -109.23(13) . .
B3 B5 B6 O6 117.12(14) 2_566 .
B2 B5 B6 O6 155.95(11) 2_566 .
B4 B5 B6 O6 -141.39(12) . .
O5 B5 B6 B4 -150.55(11) . 2_566
C1 B5 B6 B4 94.32(10) . 2_566
B3 B5 B6 B4 -39.34(9) 2_566 2_566
B2 B5 B6 B4 -0.51(13) 2_566 2_566
B4 B5 B6 B4 62.16(13) . 2_566
O5 B5 B6 C1 115.13(13) . .
B3 B5 B6 C1 -133.66(10) 2_566 .
B2 B5 B6 C1 -94.83(10) 2_566 .
B4 B5 B6 C1 -32.16(9) . .
O5 B5 B6 B3 -111.21(13) . 2_566
C1 B5 B6 B3 133.66(10) . 2_566
B2 B5 B6 B3 38.83(10) 2_566 2_566
B4 B5 B6 B3 101.50(11) . 2_566
O5 B5 B6 B2 147.04(12) . .
C1 B5 B6 B2 31.91(9) . .
B3 B5 B6 B2 -101.75(10) 2_566 .
B2 B5 B6 B2 -62.92(13) 2_566 .
B4 B5 B6 B2 -0.25(13) . .
B2 C1 S1 O1S -96.14(10) . .
B5 C1 S1 O1S 119.69(9) . .
B3 C1 S1 O1S -22.89(10) . .
B4 C1 S1 O1S 47.72(10) . .
B6 C1 S1 O1S -167.72(9) . .
B2 C1 S1 O3S 142.04(9) . .
B5 C1 S1 O3S -2.13(10) . .
B3 C1 S1 O3S -144.71(9) . .
B4 C1 S1 O3S -74.10(10) . .
B6 C1 S1 O3S 70.46(10) . .
B2 C1 S1 O2S 24.64(10) . .
B5 C1 S1 O2S -119.52(9) . .
B3 C1 S1 O2S 97.89(9) . .
B4 C1 S1 O2S 168.50(8) . .
B6 C1 S1 O2S -46.93(10) . .
